data_7719806
loop_
_publ_author_name
'Gro\&s, Melena'
'Meyer, Hans-Juergen'
'Brand, Catharina D.'
'Schmidt, Patrick'
'Parker, Tim Maikel'
'Zhang, Dai'
'Romao, Carl P.'

_publ_section_title
;
 Synthesis and SHG Properties of the Melamine-Based Material (C 3 N 6 H 7
 )ZnX 3 (C 3 N 6 H 6 ) (X = Cl, Br)
;
_journal_name_full 'Dalton Transactions'
_journal_paper_doi 10.1039/D5DT02245B
_journal_year 2025
_chemical_formula_moiety 'C3 H6 Br3 N6 Zn, C3 H7 N6'
_chemical_formula_sum 'C6 H13 Br3 N12 Zn'
_chemical_formula_weight 558.38
_space_group_crystal_system orthorhombic
_space_group_IT_number 33
_space_group_name_Hall 'P 2c -2n'
_space_group_name_H-M_alt 'P n a 21'
_atom_sites_solution_hydrogens geom
_atom_sites_solution_primary dual
_audit_creation_date 2025-10-07
_audit_creation_method
;
Olex2 1.5
(compiled 2025.07.13 svn.rb7424aed for OlexSys, GUI svn.r7314)
;
_audit_update_record
;
2025-10-07 deposited with the CCDC.	2025-11-03 downloaded from the CCDC.
;
_cell_angle_alpha 90
_cell_angle_beta 90
_cell_angle_gamma 90
_cell_formula_units_Z 4
_cell_length_a 12.1482(2)
_cell_length_b 18.8376(3)
_cell_length_c 6.82630(10)
_cell_measurement_reflns_used 7550
_cell_measurement_temperature 150.00(11)
_cell_measurement_theta_max 79.0150
_cell_measurement_theta_min 4.3110
_cell_volume 1562.15(4)
_computing_cell_refinement 'CrysAlisPro 1.171.43.142a (Rigaku OD, 2024)'
_computing_data_collection 'CrysAlisPro system (CCD 43.143a 64-bit (release 25-10-2024))'
_computing_data_reduction 'CrysAlisPro 1.171.43.142a (Rigaku OD, 2024)'
_computing_molecular_graphics 'Olex2 1.5 (Dolomanov et al., 2009)'
_computing_publication_material 'Olex2 1.5 (Dolomanov et al., 2009)'
_computing_structure_refinement 'SHELXL 2018/3 (Sheldrick, 2015)'
_computing_structure_solution 'SHELXT 2018/2 (Sheldrick, 2018)'
_diffrn_ambient_environment N~2~
_diffrn_ambient_temperature 150.00(11)
_diffrn_detector 'Hybrid Pixel Array Detector'
_diffrn_detector_area_resol_mean 10.0000
_diffrn_detector_type HyPix
_diffrn_measured_fraction_theta_full 1.000
_diffrn_measured_fraction_theta_max 0.997
_diffrn_measurement_details
;
List of Runs (angles in degrees, time in seconds):

  # Type    Start    End  Width  t~exp~   \w     \q     \k     \f   Frames
#--------------------------------------------------------------------------
  1  \w    -79.00  -8.00   0.50    3.00    --  -49.70 117.00-107.00  142
  2  \w    -12.00  13.00   0.50    3.00    --  -49.70  17.00  60.00   50
  3  \w    -22.00  23.00   0.50    3.00    --   49.70 -17.00-108.00   90
  4  \w     59.00  84.00   0.50    3.00    --   49.70  17.00  60.00   50
  5  \w    -54.00 -29.00   0.50    6.00    --  -90.00 117.00-107.00   50
  6  \w   -158.00-132.00   0.50    6.00    --  -90.00-113.00  71.00   52
  7  \w    114.00 140.00   0.50    6.00    --  111.50  17.00  60.00   52
  8  \w     63.00  89.00   0.50    6.00    --  111.50-113.00  71.00   52
  9  \w     68.00 103.00   0.50    6.00    --  111.50-117.00 165.00   70
 10  \w    116.00 146.00   0.50    6.00    --  111.50 117.00-107.00   60
 11  \w    -26.00  22.00   0.50    3.00    --  -49.70  19.00-150.00   96
 12  \w    -24.00  21.00   0.50    3.00    --  -49.70  19.00 -90.00   90
 13  \w    147.00 173.00   0.50    6.00    --  111.50  61.00 150.00   52
 14  \w     78.00 103.00   0.50    6.00    --  111.50 -77.00-180.00   50
 15  \w     86.00 111.00   0.50    6.00    --  111.50-125.00-120.00   50
 16  \w    104.00 178.00   0.50    6.00    --  111.50  45.00  60.00  148
 17  \w     41.00  71.00   0.50    6.00    --  111.50 -61.00 -90.00   60
 18  \w     46.00  76.00   0.50    6.00    --  111.50-125.00-180.00   60
 19  \w     67.00 100.00   0.50    6.00    --  111.50 -77.00 -30.00   66
 20  \w     44.00  73.00   0.50    6.00    --  111.50-125.00-120.00   58
 21  \w    105.00 154.00   0.50    6.00    --  111.50  45.00  90.00   98
 22  \w     49.00  86.00   0.50    6.00    --  111.50 -77.00 -90.00   74
 23  \w     49.00 102.00   0.50    6.00    --  111.50 -77.00 150.00  106
 24  \w     45.00  71.00   0.50    6.00    --  111.50-125.00 -60.00   52
 25  \w    125.00 160.00   0.50    6.00    --  111.50  15.00-150.00   70
 26  \w     79.00 106.00   0.50    6.00    --  111.50 -94.00 150.00   54
 27  \w     62.00 111.00   0.50    6.00    --  111.50-125.00 150.00   98
 28  \w     63.00 102.00   0.50    6.00    --  111.50   0.00 -30.00   78
 29  \w    106.00 150.00   0.50    6.00    --  111.50  77.00 -60.00   88
 30  \w     51.00  77.00   0.50    6.00    --  111.50 -82.00  71.32   52
 31  \w    101.00 126.00   0.50    6.00    --  111.50 -82.00  71.32   50
 32  \w    128.00 177.00   0.50    6.00    --  111.50  15.00-180.00   98
 33  \w     41.00  68.00   0.50    6.00    --  111.50 -61.00 -30.00   54
 34  \w     49.00  74.00   0.50    6.00    --  111.50 -77.00-150.00   50
 35  \w     98.00 127.00   0.50    6.00    --  111.50  61.00 150.00   58
 36  \w     57.00 104.00   0.50    6.00    --  111.50 -77.00 -60.00   94
 37  \w     76.00 101.00   0.50    6.00    --  111.50 -94.00-120.00   50
 38  \w     48.00  74.00   0.50    6.00    --  111.50 -79.00 -37.69   52
 39  \w    101.00 126.00   0.50    6.00    --  111.50 -79.00 -37.69   50
 40  \w     60.00  86.00   0.50    6.00    --  111.50 -81.00 -29.66   52
 41  \w    107.00 133.00   0.50    6.00    --  111.50 -81.00 -29.66   52
 42  \w     41.00  70.00   0.50    6.00    --  111.50 -61.00  60.00   58
 43  \w    -68.00 -31.00   0.50    3.00    --  -49.70 -77.00 -60.00   74
 44  \w    -68.00 -33.00   0.50    3.00    --  -49.70  77.00-120.00   70
 45  \w    -67.00 -32.00   0.50    3.00    --  -49.70 -77.00 -30.00   70
 46  \w   -116.00 -90.00   0.50    3.00    --  -49.70 -77.00 -30.00   52
 47  \w   -105.00 -54.00   0.50    3.00    --  -49.70 -19.00  90.00  102
 48  \w   -119.00 -82.00   0.50    3.00    --  -49.70 -77.00 -90.00   74
 49  \w    -86.00 -54.00   0.50    3.00    --  -49.70 -37.00   0.00   64
 50  \w    -57.00 -30.00   0.50    3.00    --  -49.70 -77.00-120.00   54
 51  \w   -106.00 -51.00   0.50    3.00    --  -49.70 -19.00-180.00  110
 52  \w    -57.00 -31.00   0.50    3.00    --  -49.70 -77.00  30.00   52
 53  \w    -57.00 -31.00   0.50    3.00    --  -49.70 -77.00   0.00   52
 54  \w    -67.00 -31.00   0.50    3.00    --  -49.70 -77.00-150.00   72
 55  \w    -60.00 -31.00   0.50    3.00    --  -49.70 -77.00  90.00   58
 56  \w    -65.00 -38.00   0.50    3.00    --  -49.70 -57.00 120.00   54
 57  \w    -66.00 -31.00   0.50    3.00    --  -49.70 -77.00 -90.00   70
 58  \w    -69.00 -38.00   0.50    3.00    --  -49.70 -57.00-180.00   62
 59  \w    -57.00 -31.00   0.50    3.00    --  -49.70 -77.00 150.00   52
 60  \w    -62.00 -30.00   0.50    3.00    --  -49.70 -77.00 120.00   64
 61  \w    -66.00 -30.00   0.50    3.00    --  -49.70 -77.00-180.00   72
 62  \w    -63.00 -31.00   0.50    3.00    --  -49.70 -77.00  60.00   64
 63  \w     38.00  77.00   0.50    3.00    --   49.70  57.00-150.00   78
 64  \w     36.00  91.00   0.50    3.00    --   49.70-125.00  90.00  110
 65  \w     51.00  78.00   0.50    3.00    --   49.70  37.00-120.00   54
 66  \w     45.00  91.00   0.50    3.00    --   49.70  37.00  90.00   92
 67  \w    -96.00 -70.00   0.50    6.00    --  -90.00 -77.00  72.37   52
 68  \w    -99.00 -74.00   0.50    6.00    --  -90.00 -67.00 120.50   50
 69  \w   -101.00 -75.00   0.50    6.00    --  -90.00 -65.00 147.48   52
 70  \w   -103.00 -73.00   0.50    6.00    --  -90.00 -72.00 -16.65   60
 71  \w    -99.00 -70.00   0.50    6.00    --  -90.00 -77.00   0.00   58
 72  \w   -158.00-132.00   0.50    6.00    --  -90.00 -72.00  20.24   52
 73  \w    -98.00 -71.00   0.50    6.00    --  -90.00 -76.00-115.40   54
 74  \w   -121.00 -75.00   0.50    6.00    --  -90.00 -65.00 -42.38   92
 75  \w   -102.00 -76.00   0.50    6.00    --  -90.00 -65.00 152.88   52
 76  \w    -98.00 -73.00   0.50    6.00    --  -90.00 -70.00 -92.79   50
 77  \w    -96.00 -70.00   0.50    6.00    --  -90.00 -77.00 -90.00   52
 78  \w   -100.00 -74.00   0.50    6.00    --  -90.00 -74.00-100.82   52
 79  \w    -99.00 -73.00   0.50    6.00    --  -90.00 -72.00  46.65   52
 80  \w    -96.00 -71.00   0.50    6.00    --  -90.00 -75.00-166.05   50
 81  \w   -102.00 -77.00   0.50    6.00    --  -90.00 -61.00 120.00   50
 82  \w    -95.00 -70.00   0.50    6.00    --  -90.00 -77.00-150.00   50
 83  \w   -100.00 -74.00   0.50    6.00    --  -90.00 -67.00  31.17   52
 84  \w    -97.00 -71.00   0.50    6.00    --  -90.00 -77.00 -60.00   52
 85  \w    -98.00 -72.00   0.50    6.00    --  -90.00 -75.00 103.38   52
 86  \w   -102.00 -76.00   0.50    6.00    --  -90.00 -77.00 120.00   52
 87  \w    -98.00 -72.00   0.50    6.00    --  -90.00 -72.00 -47.15   52
 88  \w    -95.00 -70.00   0.50    6.00    --  -90.00 -77.00-180.00   50
 89  \w    -96.00 -70.00   0.50    6.00    --  -90.00 -77.00  17.88   52
 90  \w    -98.00 -72.00   0.50    6.00    --  -90.00 -72.00 -41.50   52
 91  \w    -96.00 -70.00   0.50    6.00    --  -90.00 -77.00 150.00   52
 92  \w    -98.00 -72.00   0.50    6.00    --  -90.00 -72.00 117.00   52
 93  \w    -98.00 -72.00   0.50    6.00    --  -90.00 -72.00  20.24   52
 94  \w   -101.00 -75.00   0.50    6.00    --  -90.00 -66.00-141.46   52
 95  \w    -97.00 -71.00   0.50    6.00    --  -90.00 -75.00 -79.06   52
 96  \w    -96.00 -70.00   0.50    6.00    --  -90.00 -77.00  90.00   52
 97  \w   -104.00 -78.00   0.50    6.00    --  -90.00 -62.00 -38.70   52
 98  \w    -96.00 -70.00   0.50    6.00    --  -90.00 -77.00  60.00   52
 99  \w    103.00 134.00   0.50    6.00    --  111.50  61.00 -30.00   62
100  \w     81.00 106.00   0.50    6.00    --  111.50 -94.00-150.00   50
101  \w    118.00 162.00   0.50    6.00    --  111.50  30.00 -90.00   88
102  \w     95.00 153.00   0.50    6.00    --  111.50 125.00   0.00  116
103  \w     41.00  71.00   0.50    6.00    --  111.50 -94.00-150.00   60
104  \w    103.00 142.00   0.50    6.00    --  111.50  61.00-150.00   78
105  \w     99.00 155.00   0.50    6.00    --  111.50  61.00  60.00  112
106  \w    136.00 175.00   0.50    6.00    --  111.50  45.00 -30.00   78
107  \w    153.00 178.00   0.50    6.00    --  111.50  77.00 150.00   50
108  \w    114.00 142.00   0.50    6.00    --  111.50  30.00  30.00   56
109  \w     93.00 134.00   0.50    6.00    --  111.50  77.00 150.00   82
110  \w     45.00  71.00   0.50    6.00    --  111.50-125.00 120.00   52
111  \w     92.00 153.00   0.50    6.00    --  111.50  77.00   0.00  122
112  \w    111.00 149.00   0.50    6.00    --  111.50  61.00 120.00   76
113  \w     98.00 156.00   0.50    6.00    --  111.50  61.00 -90.00  116
114  \w    107.00 142.00   0.50    6.00    --  111.50  15.00 -60.00   70
115  \w     59.00 105.00   0.50    6.00    --  111.50 -94.00 -90.00   92
116  \w    140.00 165.00   0.50    6.00    --  111.50  61.00  30.00   50
117  \w    101.00 126.00   0.50    6.00    --  111.50  61.00  30.00   50
118  \w     48.00  74.00   0.50    6.00    --  111.50 -94.00  30.00   52
119  \w    149.00 178.00   0.50    6.00    --  111.50  77.00-180.00   58
120  \w    108.00 150.00   0.50    6.00    --  111.50  45.00 150.00   84
121  \w     92.00 130.00   0.50    6.00    --  111.50  77.00-180.00   76
122  \w     99.00 155.00   0.50    6.00    --  111.50  61.00-120.00  112
123  \w    150.00 177.00   0.50    6.00    --  111.50  57.00 178.14   54
124  \w    144.00 176.00   0.50    6.00    --  111.50  77.00 120.00   64
125  \w     92.00 118.00   0.50    6.00    --  111.50  77.00 120.00   52
126  \w    106.00 132.00   0.50    6.00    --  111.50  57.00 178.14   52
127  \w     41.00  66.00   0.50    6.00    --  111.50 -94.00 -60.00   50
128  \w     48.00  74.00   0.50    6.00    --  111.50 -77.00 120.00   52
129  \w     41.00  66.00   0.50    6.00    --  111.50 -61.00  90.00   50
130  \w     99.00 150.00   0.50    6.00    --  111.50  61.00  90.00  102
131  \w     95.00 165.00   0.50    6.00    --  111.50 125.00-180.00  140
132  \w     79.00 105.00   0.50    6.00    --  111.50 -94.00 -60.00   52
133  \w     93.00 119.00   0.50    6.00    --  111.50  77.00 -60.00   52
134  \w     93.00 119.00   0.50    6.00    --  111.50  77.00  60.00   52
135  \w    137.00 163.00   0.50    6.00    --  111.50  77.00  60.00   52
136  \w     80.00 106.00   0.50    6.00    --  111.50 -94.00-120.00   52
137  \w    139.00 175.00   0.50    6.00    --  111.50  77.00 -30.00   72
138  \w     41.00  74.00   0.50    6.00    --  111.50 -94.00-120.00   66
139  \w     81.00 106.00   0.50    6.00    --  111.50 -94.00-180.00   50
140  \w     95.00 125.00   0.50    6.00    --  111.50  77.00 -30.00   60
141  \w     41.00  67.00   0.50    6.00    --  111.50 -94.00-180.00   52
142  \w     79.00 105.00   0.50    6.00    --  111.50 -94.00  30.00   52
143  \w     43.00  68.00   0.50    6.00    --  111.50-125.00 150.00   50
144  \w     93.00 119.00   0.50    6.00    --  111.50  77.00  30.00   52
145  \w     86.00 111.00   0.50    6.00    --  111.50-125.00  30.00   50
146  \w     43.00  69.00   0.50    6.00    --  111.50-125.00  30.00   52
147  \w    143.00 178.00   0.50    6.00    --  111.50  61.00 -60.00   70
148  \w    151.00 177.00   0.50    6.00    --  111.50  15.00 -60.00   52
149  \w    143.00 169.00   0.50    6.00    --  111.50  77.00  90.00   52
150  \w    100.00 129.00   0.50    6.00    --  111.50  61.00 -60.00   58
151  \w     93.00 119.00   0.50    6.00    --  111.50  77.00  90.00   52
152  \w     45.00  71.00   0.50    6.00    --  111.50 -61.00-120.00   52
153  \w    133.00 178.00   0.50    6.00    --  111.50  77.00-150.00   90
154  \w     92.00 117.00   0.50    6.00    --  111.50  77.00-150.00   50
155  \w    129.00 166.00   0.50    6.00    --  111.50  45.00 120.00   74
156  \w    145.00 170.00   0.50    6.00    --  111.50  30.00  30.00   50
157  \w     45.00  89.00   0.50    6.00    --  111.50 -77.00   0.00   88
158  \w    152.00 178.00   0.50    6.00    --  111.50  77.00 -90.00   52
159  \w    152.00 178.00   0.50    6.00    --  111.50  61.00   0.00   52
160  \w     75.00 107.00   0.50    6.00    --  111.50-104.00  94.91   64
161  \w     93.00 119.00   0.50    6.00    --  111.50  77.00 -90.00   52
162  \w    142.00 171.00   0.50    6.00    --  111.50  77.00-120.00   58
163  \w    100.00 140.00   0.50    6.00    --  111.50  61.00   0.00   80
164  \w     93.00 120.00   0.50    6.00    --  111.50  77.00-120.00   54
165  \w     41.00  66.00   0.50    6.00    --  111.50 -61.00 -60.00   50
;
_diffrn_measurement_device 'four-circle diffractometer'
_diffrn_measurement_device_type 'XtaLAB Synergy, Dualflex, HyPix'
_diffrn_measurement_method '\w scans'
_diffrn_orient_matrix_type 'CrysAlisPro convention (1999,Acta A55,543-557)'
_diffrn_orient_matrix_UB_11 -0.0258176000
_diffrn_orient_matrix_UB_12 0.0711504000
_diffrn_orient_matrix_UB_13 -0.1012985000
_diffrn_orient_matrix_UB_21 0.0122916000
_diffrn_orient_matrix_UB_22 0.0387586000
_diffrn_orient_matrix_UB_23 0.1975330000
_diffrn_orient_matrix_UB_31 0.1235499000
_diffrn_orient_matrix_UB_32 0.0110029000
_diffrn_orient_matrix_UB_33 -0.0408491000
_diffrn_radiation_monochromator mirror
_diffrn_radiation_probe x-ray
_diffrn_radiation_type 'Cu K\a'
_diffrn_radiation_wavelength 1.54184
_diffrn_reflns_av_R_equivalents 0.0230
_diffrn_reflns_av_unetI/netI 0.0098
_diffrn_reflns_Laue_measured_fraction_full 1.000
_diffrn_reflns_Laue_measured_fraction_max 0.997
_diffrn_reflns_limit_h_max 15
_diffrn_reflns_limit_h_min -13
_diffrn_reflns_limit_k_max 24
_diffrn_reflns_limit_k_min -24
_diffrn_reflns_limit_l_max 8
_diffrn_reflns_limit_l_min -8
_diffrn_reflns_number 58528
_diffrn_reflns_point_group_measured_fraction_full 1.000
_diffrn_reflns_point_group_measured_fraction_max 0.995
_diffrn_reflns_theta_full 67.684
_diffrn_reflns_theta_max 79.813
_diffrn_reflns_theta_min 4.331
_diffrn_source 'micro-focus sealed X-ray tube'
_diffrn_source_type 'PhotonJet (Cu) X-ray Source'
_exptl_absorpt_coefficient_mu 11.347
_exptl_absorpt_correction_T_max 0.892
_exptl_absorpt_correction_T_min 0.654
_exptl_absorpt_correction_type gaussian
_exptl_absorpt_process_details
;
CrysAlisPro 1.171.43.142a (Rigaku Oxford Diffraction, 2024)
Numerical absorption correction based on gaussian integration over
a multifaceted crystal model
Empirical absorption correction using spherical harmonics,
implemented in SCALE3 ABSPACK scaling algorithm.
;
_exptl_crystal_colour 'clear colourless'
_exptl_crystal_colour_lustre clear
_exptl_crystal_colour_primary colourless
_exptl_crystal_density_diffrn 2.374
_exptl_crystal_description plate
_exptl_crystal_F_000 1072
_exptl_crystal_size_max 0.04
_exptl_crystal_size_mid 0.03
_exptl_crystal_size_min 0.01
_refine_diff_density_max 0.637
_refine_diff_density_min -0.411
_refine_diff_density_rms 0.082
_refine_ls_abs_structure_details
;
 Flack x determined using 1474 quotients [(I+)-(I-)]/[(I+)+(I-)]
 (Parsons, Flack and Wagner, Acta Cryst. B69 (2013) 249-259).
;
_refine_ls_abs_structure_Flack -0.022(12)
_refine_ls_extinction_method none
_refine_ls_goodness_of_fit_ref 1.096
_refine_ls_hydrogen_treatment constr
_refine_ls_matrix_type full
_refine_ls_number_parameters 203
_refine_ls_number_reflns 3394
_refine_ls_number_restraints 1
_refine_ls_restrained_S_all 1.096
_refine_ls_R_factor_all 0.0205
_refine_ls_R_factor_gt 0.0200
_refine_ls_shift/su_max 0.001
_refine_ls_shift/su_mean 0.000
_refine_ls_structure_factor_coef Fsqd
_refine_ls_weighting_details 'w=1/[\s^2^(Fo^2^)+(0.0305P)^2^+2.2515P] where P=(Fo^2^+2Fc^2^)/3'
_refine_ls_weighting_scheme calc
_refine_ls_wR_factor_gt 0.0590
_refine_ls_wR_factor_ref 0.0594
_reflns_Friedel_coverage 0.838
_reflns_Friedel_fraction_full 1.000
_reflns_Friedel_fraction_max 0.993
_reflns_number_gt 3334
_reflns_number_total 3394
_reflns_threshold_expression 'I > 2\s(I)'
_cod_data_source_file d5dt02245b2.cif
_cod_data_source_block cb94_v5_v1_abs2
_cod_database_code 7719806
_shelx_shelxl_version_number 2018/3
_chemical_oxdiff_formula 'C6 H13 N12 Zn1 Br3 '
_shelx_space_group_comment
;
The symmetry employed for this shelxl refinement is uniquely defined
by the following loop, which should always be used as a source of
symmetry information in preference to the above space-group names.
They are only intended as comments.
;
_shelx_estimated_absorpt_t_max 0.895
_shelx_estimated_absorpt_t_min 0.660
_olex2_refinement_description
;
1. Fixed Uiso
 At 1.2 times of:
  All N(H) groups, All N(H,H) groups
2. Uiso/Uaniso restraints and constraints
Uanis(Br3A) = Uanis(Br3B)
3. Others
 Sof(Br3B)=1-FVAR(1)
 Sof(Br3A)=FVAR(1)
4.a Aromatic/amide H refined with riding coordinates:
 N7(H7)
4.b X=CH2 refined with riding coordinates:
 N4(H4A,H4B), N5(H5A,H5B), N6(H6A,H6B), N10(H10A,H10B), N11(H11A,H11B),
 N12(H12A,H12B)
;
_olex2_diffrn_ambient_temperature_device 'Oxford Cryosystems'
_olex2_exptl_crystal_mounting_method 'The crystal was mounted on a MITIGEN holder in perfluoroether oil'
_olex2_submission_special_instructions 'No special instructions were received'
_oxdiff_exptl_absorpt_empirical_details
;
Empirical correction (ABSPACK) includes:
- Absorption correction using spherical harmonics
- Frame scaling
- Detector area scaling
;
_oxdiff_exptl_absorpt_empirical_full_max 3.287
_oxdiff_exptl_absorpt_empirical_full_min 0.683

loop_
_space_group_symop_operation_xyz
'x, y, z'
'-x, -y, z+1/2'
'x+1/2, -y+1/2, z'
'-x+1/2, y+1/2, z+1/2'

loop_
_atom_site_label
_atom_site_type_symbol
_atom_site_fract_x
_atom_site_fract_y
_atom_site_fract_z
_atom_site_U_iso_or_equiv
_atom_site_adp_type
_atom_site_occupancy
_atom_site_site_symmetry_order
_atom_site_calc_flag
_atom_site_refinement_flags_posn
_atom_site_refinement_flags_adp
_atom_site_refinement_flags_occupancy
_atom_site_disorder_assembly
_atom_site_disorder_group
Br1 Br 0.09085(3) 0.50869(2) 0.91733(9) 0.01722(12) Uani 1 1 d . . . . .
Br2 Br 0.41118(3) 0.50454(2) 0.92714(7) 0.01580(12) Uani 1 1 d . . . . .
Br3A Br 0.2688(2) 0.50036(3) 0.42009(18) 0.0186(3) Uani 0.909(10) 1 d . . P A 1
Br3B Br 0.2323(16) 0.5002(4) 0.424(3) 0.0186(3) Uani 0.091(10) 1 d . . P A 2
Zn1 Zn 0.25329(4) 0.54645(3) 0.74526(18) 0.01267(13) Uani 1 1 d . . . . .
N1 N 0.2565(3) 0.65475(18) 0.6941(5) 0.0119(7) Uani 1 1 d . . . . .
N2 N 0.1600(3) 0.76243(17) 0.6227(5) 0.0140(7) Uani 1 1 d . . . . .
N3 N 0.3566(3) 0.76058(17) 0.6186(5) 0.0134(6) Uani 1 1 d . . . . .
N4 N 0.0666(3) 0.65904(19) 0.6644(6) 0.0221(8) Uani 1 1 d . . . . .
H4A H 0.005234 0.682552 0.642142 0.026 Uiso 1 1 calc R U . . .
H4B H 0.064275 0.613204 0.688980 0.026 Uiso 1 1 calc R U . . .
N5 N 0.2605(3) 0.8630(2) 0.5674(7) 0.0223(8) Uani 1 1 d . . . . .
H5A H 0.198303 0.886592 0.555751 0.027 Uiso 1 1 calc R U . . .
H5B H 0.323752 0.885275 0.554512 0.027 Uiso 1 1 calc R U . . .
N6 N 0.4475(3) 0.65745(18) 0.6805(6) 0.0166(7) Uani 1 1 d . . . . .
H6A H 0.509531 0.680373 0.660058 0.020 Uiso 1 1 calc R U . . .
H6B H 0.448670 0.612060 0.710927 0.020 Uiso 1 1 calc R U . . .
N7 N 0.3865(3) 0.65796(19) 0.1885(6) 0.0201(7) Uani 1 1 d . . . . .
H7 H 0.385428 0.612636 0.219643 0.024 Uiso 1 1 calc R U . . .
N8 N 0.2899(3) 0.76325(19) 0.1231(6) 0.0193(7) Uani 1 1 d . . . . .
N9 N 0.4905(3) 0.76053(19) 0.1252(6) 0.0195(8) Uani 1 1 d . . . . .
N10 N 0.1969(3) 0.6603(2) 0.1918(6) 0.0229(8) Uani 1 1 d . . . . .
H10A H 0.134256 0.683188 0.177865 0.027 Uiso 1 1 calc R U . . .
H10B H 0.196816 0.614851 0.221434 0.027 Uiso 1 1 calc R U . . .
N11 N 0.3936(3) 0.8623(2) 0.0649(7) 0.0267(9) Uani 1 1 d . . . . .
H11A H 0.331671 0.886104 0.051111 0.032 Uiso 1 1 calc R U . . .
H11B H 0.457106 0.884260 0.051907 0.032 Uiso 1 1 calc R U . . .
N12 N 0.5779(3) 0.6545(2) 0.1675(7) 0.0286(9) Uani 1 1 d . . . . .
H12A H 0.641535 0.675734 0.148375 0.034 Uiso 1 1 calc R U . . .
H12B H 0.575841 0.608560 0.191099 0.034 Uiso 1 1 calc R U . . .
C1 C 0.1626(3) 0.6927(2) 0.6610(6) 0.0133(7) Uani 1 1 d . . . . .
C2 C 0.2588(3) 0.7936(2) 0.6045(6) 0.0139(8) Uani 1 1 d . . . . .
C3 C 0.3517(3) 0.6915(2) 0.6654(6) 0.0109(7) Uani 1 1 d . . . . .
C4 C 0.2904(4) 0.6939(2) 0.1683(6) 0.0187(8) Uani 1 1 d . . . . .
C5 C 0.3911(4) 0.7938(2) 0.1050(7) 0.0190(8) Uani 1 1 d . . . . .
C6 C 0.4852(4) 0.6917(2) 0.1609(7) 0.0198(9) Uani 1 1 d . . . . .

loop_
_atom_site_aniso_label
_atom_site_aniso_U_11
_atom_site_aniso_U_22
_atom_site_aniso_U_33
_atom_site_aniso_U_23
_atom_site_aniso_U_13
_atom_site_aniso_U_12
Br1 0.01382(19) 0.01419(17) 0.0236(3) 0.0036(3) 0.0035(3) 0.00152(13)
Br2 0.01488(19) 0.01350(18) 0.0190(3) 0.0014(2) -0.0013(3) 0.00034(12)
Br3A 0.0235(9) 0.0159(2) 0.0163(2) -0.0022(2) 0.0024(5) -0.0031(2)
Br3B 0.0235(9) 0.0159(2) 0.0163(2) -0.0022(2) 0.0024(5) -0.0031(2)
Zn1 0.0121(2) 0.0099(2) 0.0160(2) 0.0007(2) 0.0000(2) 0.00006(17)
N1 0.0108(16) 0.0081(16) 0.0169(18) 0.0011(12) -0.0008(13) 0.0003(11)
N2 0.0149(18) 0.0094(15) 0.0177(17) -0.0002(12) -0.0004(13) 0.0016(12)
N3 0.0124(15) 0.0089(14) 0.0190(16) 0.0002(12) -0.0027(13) -0.0017(12)
N4 0.0120(16) 0.0118(16) 0.042(2) 0.0070(15) -0.0034(16) -0.0001(13)
N5 0.0190(18) 0.0083(17) 0.040(2) 0.0033(16) -0.0001(16) -0.0007(13)
N6 0.0080(16) 0.0099(16) 0.0318(19) 0.0052(14) 0.0025(13) -0.0023(13)
N7 0.0214(18) 0.0136(16) 0.0253(19) 0.0014(14) -0.0014(15) -0.0001(15)
N8 0.0194(18) 0.0167(17) 0.0217(18) 0.0005(14) -0.0015(15) 0.0013(14)
N9 0.0185(18) 0.0177(18) 0.0224(19) 0.0020(14) -0.0012(15) -0.0041(14)
N10 0.0205(19) 0.0211(19) 0.027(2) -0.0020(15) 0.0004(15) 0.0009(15)
N11 0.0200(17) 0.0127(17) 0.047(3) 0.0023(17) 0.0068(18) 0.0001(14)
N12 0.0165(19) 0.0208(19) 0.048(3) 0.0049(19) -0.0053(17) 0.0010(14)
C1 0.0137(19) 0.0095(16) 0.0166(17) 0.0022(15) -0.0024(15) 0.0028(15)
C2 0.0152(19) 0.0095(18) 0.0171(19) -0.0009(16) -0.0012(15) 0.0010(14)
C3 0.0121(18) 0.0091(16) 0.0115(15) -0.0009(14) -0.0011(14) -0.0008(15)
C4 0.017(2) 0.023(2) 0.0157(18) -0.0043(16) 0.0006(16) -0.0067(18)
C5 0.0200(19) 0.018(2) 0.019(2) -0.0029(16) 0.0006(17) -0.0005(16)
C6 0.019(2) 0.021(2) 0.0200(19) -0.0017(16) -0.0018(17) 0.0016(17)

loop_
_atom_type_symbol
_atom_type_description
_atom_type_scat_dispersion_real
_atom_type_scat_dispersion_imag
_atom_type_scat_source
C C 0.0181 0.0091 'International Tables Vol C Tables 4.2.6.8 and 6.1.1.4'
H H 0.0000 0.0000 'International Tables Vol C Tables 4.2.6.8 and 6.1.1.4'
N N 0.0311 0.0180 'International Tables Vol C Tables 4.2.6.8 and 6.1.1.4'
Zn Zn -1.5491 0.6778 'International Tables Vol C Tables 4.2.6.8 and 6.1.1.4'
Br Br -0.6763 1.2805 'International Tables Vol C Tables 4.2.6.8 and 6.1.1.4'

loop_
_exptl_crystal_face_index_h
_exptl_crystal_face_index_k
_exptl_crystal_face_index_l
_exptl_crystal_face_perp_dist
0 0 1 0.0242
0 0 -1 0.0158
0 -1 0 0.0092
0 1 0 0.0044
2 1 0 0.0122
-2 -1 0 0.0142

loop_
_geom_angle_atom_site_label_1
_geom_angle_atom_site_label_2
_geom_angle_atom_site_label_3
_geom_angle
_geom_angle_site_symmetry_1
_geom_angle_site_symmetry_3
_geom_angle_publ_flag
Br1 Zn1 Br2 107.68(4) . . ?
Br3A Zn1 Br1 114.25(7) . . ?
Br3A Zn1 Br2 107.21(6) . . ?
Br3B Zn1 Br1 104.8(4) . . ?
Br3B Zn1 Br2 116.1(4) . . ?
N1 Zn1 Br1 112.93(9) . . ?
N1 Zn1 Br2 113.17(9) . . ?
N1 Zn1 Br3A 101.52(10) . . ?
N1 Zn1 Br3B 102.0(2) . . ?
C1 N1 Zn1 121.9(3) . . ?
C3 N1 Zn1 122.8(3) . . ?
C3 N1 C1 114.8(4) . . ?
C1 N2 C2 115.2(3) . . ?
C3 N3 C2 115.2(4) . . ?
H4A N4 H4B 120.0 . . ?
C1 N4 H4A 120.0 . . ?
C1 N4 H4B 120.0 . . ?
H5A N5 H5B 120.0 . . ?
C2 N5 H5A 120.0 . . ?
C2 N5 H5B 120.0 . . ?
H6A N6 H6B 120.0 . . ?
C3 N6 H6A 120.0 . . ?
C3 N6 H6B 120.0 . . ?
C4 N7 H7 119.8 . . ?
C4 N7 C6 120.5(4) . . ?
C6 N7 H7 119.8 . . ?
C4 N8 C5 115.3(4) . . ?
C6 N9 C5 115.1(4) . . ?
H10A N10 H10B 120.0 . . ?
C4 N10 H10A 120.0 . . ?
C4 N10 H10B 120.0 . . ?
H11A N11 H11B 120.0 . . ?
C5 N11 H11A 120.0 . . ?
C5 N11 H11B 120.0 . . ?
H12A N12 H12B 120.0 . . ?
C6 N12 H12A 120.0 . . ?
C6 N12 H12B 120.0 . . ?
N2 C1 N1 124.4(4) . . ?
N4 C1 N1 118.7(4) . . ?
N4 C1 N2 116.8(4) . . ?
N2 C2 N3 125.6(4) . . ?
N5 C2 N2 117.4(4) . . ?
N5 C2 N3 117.0(4) . . ?
N3 C3 N1 124.4(4) . . ?
N6 C3 N1 119.1(3) . . ?
N6 C3 N3 116.5(4) . . ?
N8 C4 N7 120.9(4) . . ?
N10 C4 N7 119.5(4) . . ?
N10 C4 N8 119.6(4) . . ?
N8 C5 N9 126.4(4) . . ?
N11 C5 N8 116.9(4) . . ?
N11 C5 N9 116.7(4) . . ?
N9 C6 N7 121.6(4) . . ?
N9 C6 N12 118.8(4) . . ?
N12 C6 N7 119.6(4) . . ?

loop_
_geom_bond_atom_site_label_1
_geom_bond_atom_site_label_2
_geom_bond_distance
_geom_bond_site_symmetry_2
_geom_bond_publ_flag
Br1 Zn1 2.4041(8) . ?
Br2 Zn1 2.4174(9) . ?
Br3A Zn1 2.391(2) . ?
Br3B Zn1 2.373(16) . ?
Zn1 N1 2.070(3) . ?
N1 C1 1.366(5) . ?
N1 C3 1.361(5) . ?
N2 C1 1.339(5) . ?
N2 C2 1.342(5) . ?
N3 C2 1.344(5) . ?
N3 C3 1.342(5) . ?
N4 H4A 0.8800 . ?
N4 H4B 0.8800 . ?
N4 C1 1.328(5) . ?
N5 H5A 0.8800 . ?
N5 H5B 0.8800 . ?
N5 C2 1.333(5) . ?
N6 H6A 0.8800 . ?
N6 H6B 0.8800 . ?
N6 C3 1.332(5) . ?
N7 H7 0.8800 . ?
N7 C4 1.357(6) . ?
N7 C6 1.369(6) . ?
N8 C4 1.342(6) . ?
N8 C5 1.362(6) . ?
N9 C5 1.368(6) . ?
N9 C6 1.322(6) . ?
N10 H10A 0.8800 . ?
N10 H10B 0.8800 . ?
N10 C4 1.310(6) . ?
N11 H11A 0.8800 . ?
N11 H11B 0.8800 . ?
N11 C5 1.320(6) . ?
N12 H12A 0.8800 . ?
N12 H12B 0.8800 . ?
N12 C6 1.328(6) . ?

loop_
_geom_hbond_atom_site_label_D
_geom_hbond_atom_site_label_H
_geom_hbond_atom_site_label_A
_geom_hbond_distance_DH
_geom_hbond_distance_HA
_geom_hbond_distance_DA
_geom_hbond_angle_DHA
_geom_hbond_site_symmetry_A
_geom_hbond_publ_flag
N4 H4A N3 0.88 2.11 2.983(5) 174.4 3_465 yes
N4 H4B Br1 0.88 2.53 3.330(4) 151.2 . yes
N5 H5B Br1 0.88 2.71 3.441(4) 141.0 4_554 yes
N6 H6A N2 0.88 2.14 3.017(5) 177.6 3_565 yes
N6 H6B Br2 0.88 2.55 3.365(3) 155.0 . yes
N7 H7 Br2 0.88 2.87 3.410(4) 121.3 1_554 yes
N10 H10A N9 0.88 2.07 2.953(5) 175.8 3_465 yes
N10 H10B Br3B 0.88 2.60 3.434(11) 158.5 . yes
N11 H11A Br3A 0.88 2.63 3.410(4) 148.1 4_554 yes
N11 H11A Br3B 0.88 2.44 3.163(13) 139.2 4_554 yes
N12 H12A N8 0.88 2.14 3.021(5) 173.6 3_565 yes
N12 H12B Br2 0.88 2.68 3.483(4) 153.0 2_664 yes

loop_
_geom_torsion_atom_site_label_1
_geom_torsion_atom_site_label_2
_geom_torsion_atom_site_label_3
_geom_torsion_atom_site_label_4
_geom_torsion
_geom_torsion_site_symmetry_1
_geom_torsion_site_symmetry_2
_geom_torsion_site_symmetry_3
_geom_torsion_site_symmetry_4
_geom_torsion_publ_flag
Zn1 N1 C1 N2 -178.4(3) . . . . ?
Zn1 N1 C1 N4 0.9(5) . . . . ?
Zn1 N1 C3 N3 175.2(3) . . . . ?
Zn1 N1 C3 N6 -3.5(5) . . . . ?
C1 N1 C3 N3 3.5(6) . . . . ?
C1 N1 C3 N6 -175.2(4) . . . . ?
C1 N2 C2 N3 1.1(6) . . . . ?
C1 N2 C2 N5 -179.7(4) . . . . ?
C2 N2 C1 N1 4.5(6) . . . . ?
C2 N2 C1 N4 -174.8(4) . . . . ?
C2 N3 C3 N1 1.3(6) . . . . ?
C2 N3 C3 N6 -180.0(4) . . . . ?
C3 N1 C1 N2 -6.6(6) . . . . ?
C3 N1 C1 N4 172.7(4) . . . . ?
C3 N3 C2 N2 -3.8(6) . . . . ?
C3 N3 C2 N5 176.9(4) . . . . ?
C4 N7 C6 N9 4.0(6) . . . . ?
C4 N7 C6 N12 -175.2(4) . . . . ?
C4 N8 C5 N9 1.1(6) . . . . ?
C4 N8 C5 N11 -178.5(4) . . . . ?
C5 N8 C4 N7 -1.6(6) . . . . ?
C5 N8 C4 N10 178.9(4) . . . . ?
C5 N9 C6 N7 -4.3(6) . . . . ?
C5 N9 C6 N12 174.9(4) . . . . ?
C6 N7 C4 N8 -0.7(6) . . . . ?
C6 N7 C4 N10 178.7(4) . . . . ?
C6 N9 C5 N8 1.8(6) . . . . ?
C6 N9 C5 N11 -178.5(4) . . . . ?

loop_
_exptl_oxdiff_crystal_face_indexfrac_h
_exptl_oxdiff_crystal_face_indexfrac_k
_exptl_oxdiff_crystal_face_indexfrac_l
_exptl_oxdiff_crystal_face_x
_exptl_oxdiff_crystal_face_y
_exptl_oxdiff_crystal_face_z
-0.0009 -0.0013 0.9992 -0.1013 0.1973 -0.0409
0.0009 0.0013 -0.9992 0.1013 -0.1973 0.0409
-0.0024 -0.9988 -0.0003 -0.0710 -0.0388 -0.0113
0.0024 0.9988 0.0003 0.0710 0.0388 0.0113
2.0040 0.9892 0.0007 0.0186 0.0631 0.2585
-2.0040 -0.9892 -0.0007 -0.0186 -0.0631 -0.2585
